data_2239824
loop_
_publ_author_name
'Weil, Matthias'

_publ_section_title
;
 Crystal structure of the solid solution (Sr~1.65~Pb~0.35~)Al~6~O~11~
;
_journal_coeditor_code HB0009
_journal_issue 9
_journal_name_full 'Acta Crystallographica Section E'
_journal_page_first i45
_journal_paper_doi 10.1107/S1600536814010216
_journal_volume 70
_journal_year 2014
_chemical_formula_iupac '(Sr1.65 Pb0.35) Al6 O11'
_chemical_formula_sum 'Al6 O11 Pb0.35 Sr1.65'
_chemical_formula_weight 555.27
_chemical_name_systematic
;
Di(strontium/lead) hexaaluminate
;
_space_group_IT_number 58
_symmetry_cell_setting orthorhombic
_symmetry_space_group_name_Hall '-P 2 2n'
_symmetry_space_group_name_H-M 'P n n m'
_atom_sites_solution_primary isomor
_audit_creation_method SHELXL-97
_cell_angle_alpha 90.00
_cell_angle_beta 90.00
_cell_angle_gamma 90.00
_cell_formula_units_Z 4
_cell_length_a 22.0299(4)
_cell_length_b 4.88020(10)
_cell_length_c 8.3995(2)
_cell_measurement_reflns_used 3598
_cell_measurement_temperature 296(2)
_cell_measurement_theta_max 32.477
_cell_measurement_theta_min 3.699
_cell_volume 903.03(3)
_computing_cell_refinement 'SAINT (Bruker, 2008)'
_computing_data_collection 'SMART (Bruker, 2008)'
_computing_data_reduction 'SAINT (Bruker, 2008)'
_computing_molecular_graphics 'ATOMS for Windows (Dowty, 2006)'
_computing_publication_material 'publCIF (Westrip, 2010)'
_computing_structure_refinement 'SHELXL97 (Sheldrick, 2008)'
_computing_structure_solution 'SHELXS97 (Sheldrick, 2008)'
_diffrn_ambient_temperature 296(2)
_diffrn_measured_fraction_theta_full 0.995
_diffrn_measured_fraction_theta_max 0.995
_diffrn_measurement_device_type 'Bruker SMART CCD'
_diffrn_measurement_method '\w scans'
_diffrn_radiation_monochromator graphite
_diffrn_radiation_source 'fine-focus sealed tube'
_diffrn_radiation_type MoK\a
_diffrn_radiation_wavelength 0.71073
_diffrn_reflns_av_R_equivalents 0.0423
_diffrn_reflns_av_sigmaI/netI 0.0387
_diffrn_reflns_limit_h_max 37
_diffrn_reflns_limit_h_min -30
_diffrn_reflns_limit_k_max 8
_diffrn_reflns_limit_k_min -6
_diffrn_reflns_limit_l_max 9
_diffrn_reflns_limit_l_min -14
_diffrn_reflns_number 10434
_diffrn_reflns_theta_full 37.54
_diffrn_reflns_theta_max 37.54
_diffrn_reflns_theta_min 3.69
_diffrn_standards_number 0
_exptl_absorpt_coefficient_mu 16.942
_exptl_absorpt_correction_T_max 0.4846
_exptl_absorpt_correction_T_min 0.2357
_exptl_absorpt_correction_type multi-scan
_exptl_absorpt_process_details '(<i>SADABS</i>; Bruker, 2008)'
_exptl_crystal_colour colourless
_exptl_crystal_density_diffrn 4.084
_exptl_crystal_density_method 'not measured'
_exptl_crystal_description plate
_exptl_crystal_F_000 1030
_exptl_crystal_size_max 0.12
_exptl_crystal_size_mid 0.05
_exptl_crystal_size_min 0.05
_refine_diff_density_max 1.123
_refine_diff_density_min -1.507
_refine_ls_extinction_coef 0.0022(3)
_refine_ls_extinction_expression Fc^*^=kFc[1+0.001xFc^2^\l^3^/sin(2\q)]^-1/4^
_refine_ls_extinction_method 'SHELXL97 (Sheldrick, 2008)'
_refine_ls_goodness_of_fit_ref 1.052
_refine_ls_matrix_type full
_refine_ls_number_parameters 101
_refine_ls_number_reflns 2509
_refine_ls_number_restraints 0
_refine_ls_restrained_S_all 1.052
_refine_ls_R_factor_all 0.0345
_refine_ls_R_factor_gt 0.0269
_refine_ls_shift/su_max 0.001
_refine_ls_shift/su_mean 0.000
_refine_ls_structure_factor_coef Fsqd
_refine_ls_weighting_details 'calc w=1/[\s^2^(Fo^2^)+(0.0244P)^2^+0.7036P] where P=(Fo^2^+2Fc^2^)/3'
_refine_ls_weighting_scheme calc
_refine_ls_wR_factor_gt 0.0585
_refine_ls_wR_factor_ref 0.0608
_reflns_number_gt 2190
_reflns_number_total 2509
_reflns_threshold_expression I>2\s(I)
_cod_data_source_file hb0009sup1.cf
_cod_data_source_block I
_cod_database_code 2239824
_cod_database_fobs_code 2239824

loop_
_symmetry_equiv_pos_as_xyz
'x, y, z'
'-x, -y, z'
'-x+1/2, y+1/2, -z+1/2'
'x+1/2, -y+1/2, -z+1/2'
'-x, -y, -z'
'x, y, -z'
'x-1/2, -y-1/2, z-1/2'
'-x-1/2, y-1/2, z-1/2'

loop_
_atom_site_type_symbol
_atom_site_label
_atom_site_fract_x
_atom_site_fract_y
_atom_site_fract_z
_atom_site_U_iso_or_equiv
_atom_site_adp_type
_atom_site_calc_flag
_atom_site_refinement_flags
_atom_site_occupancy
_atom_site_symmetry_multiplicity
Sr Pb1 0.364795(11) 0.12254(4) 0.0000 0.01369(7) Uani d SP 0.756(2) 2
Sr Pb2 0.155369(11) 0.54620(5) 0.0000 0.01112(8) Uani d SP 0.8968(19) 2
Pb Sr1 0.364795(11) 0.12254(4) 0.0000 0.01369(7) Uani d SP 0.244(2) 2
Pb Sr2 0.155369(11) 0.54620(5) 0.0000 0.01112(8) Uani d SP 0.1032(19) 2
Al Al1 0.0000 0.0000 0.5000 0.00496(19) Uani d S 1 4
Al Al2 0.0000 0.5000 0.0000 0.00509(19) Uani d S 1 4
Al Al3 0.0000 0.5000 0.66773(9) 0.00472(14) Uani d S 1 2
Al Al4 0.21348(3) 0.11886(11) 0.29528(7) 0.00638(12) Uani d . 1 1
Al Al5 0.07460(3) 0.00878(11) 0.17903(6) 0.00472(11) Uani d . 1 1
O O1 0.05605(9) 0.8271(4) 0.0000 0.0055(3) Uani d S 1 2
O O2 0.29866(14) 0.5677(5) 0.0000 0.0197(5) Uani d S 1 2
O O3 0.45181(6) 0.3230(3) 0.84219(15) 0.0060(2) Uani d . 1 1
O O4 0.34669(7) 0.4960(3) 0.31766(19) 0.0118(3) Uani d . 1 1
O O5 0.45552(9) 0.8297(4) 0.0000 0.0055(3) Uani d S 1 2
O O6 0.95192(6) 0.6515(3) 0.83661(15) 0.0062(2) Uani d . 1 1
O O7 0.28328(7) 0.9728(3) 0.24121(19) 0.0117(3) Uani d . 1 1

loop_
_atom_site_aniso_label
_atom_site_aniso_U_11
_atom_site_aniso_U_22
_atom_site_aniso_U_33
_atom_site_aniso_U_12
_atom_site_aniso_U_13
_atom_site_aniso_U_23
Pb1 0.01691(12) 0.01109(9) 0.01306(9) 0.00260(7) 0.000 0.000
Pb2 0.00748(12) 0.01603(12) 0.00985(10) 0.00238(8) 0.000 0.000
Sr1 0.01691(12) 0.01109(9) 0.01306(9) 0.00260(7) 0.000 0.000
Sr2 0.00748(12) 0.01603(12) 0.00985(10) 0.00238(8) 0.000 0.000
Al1 0.0059(5) 0.0041(4) 0.0049(4) -0.0004(4) 0.000 0.000
Al2 0.0039(5) 0.0070(4) 0.0044(4) 0.0012(4) 0.000 0.000
Al3 0.0043(3) 0.0048(3) 0.0050(3) 0.0001(2) 0.000 0.000
Al4 0.0049(3) 0.0067(2) 0.0075(2) -0.00021(18) -0.00054(18) 0.00025(16)
Al5 0.0035(2) 0.0052(2) 0.0054(2) -0.00008(18) 0.00009(17) 0.00014(16)
O1 0.0041(8) 0.0060(7) 0.0063(7) -0.0011(6) 0.000 0.000
O2 0.0319(15) 0.0187(10) 0.0086(8) 0.0063(10) 0.000 0.000
O3 0.0058(6) 0.0064(5) 0.0058(5) 0.0007(4) -0.0006(4) 0.0001(4)
O4 0.0046(6) 0.0151(6) 0.0157(6) -0.0009(5) -0.0023(5) 0.0065(5)
O5 0.0065(8) 0.0045(7) 0.0055(6) -0.0002(6) 0.000 0.000
O6 0.0058(6) 0.0063(5) 0.0065(5) 0.0013(4) -0.0007(4) 0.0000(4)
O7 0.0067(6) 0.0087(6) 0.0196(7) 0.0000(5) -0.0011(5) -0.0016(5)

loop_
_atom_type_symbol
_atom_type_description
_atom_type_scat_dispersion_real
_atom_type_scat_dispersion_imag
_atom_type_scat_source
O O 0.0106 0.0060 'International Tables Vol C Tables 4.2.6.8 and 6.1.1.4'
Al Al 0.0645 0.0514 'International Tables Vol C Tables 4.2.6.8 and 6.1.1.4'
Sr Sr -1.5307 3.2498 'International Tables Vol C Tables 4.2.6.8 and 6.1.1.4'
Pb Pb -3.3944 10.1111 'International Tables Vol C Tables 4.2.6.8 and 6.1.1.4'

loop_
_geom_angle_atom_site_label_1
_geom_angle_atom_site_label_2
_geom_angle_atom_site_label_3
_geom_angle_site_symmetry_1
_geom_angle_site_symmetry_3
_geom_angle
O5 Pb1 O3 1_545 6_556 66.93(5)
O5 Pb1 O3 1_545 1_554 66.93(5)
O3 Pb1 O3 6_556 1_554 63.26(6)
O5 Pb1 O2 1_545 . 159.41(8)
O3 Pb1 O2 6_556 . 95.80(6)
O3 Pb1 O2 1_554 . 95.80(6)
O5 Pb1 O7 1_545 6_545 111.67(4)
O3 Pb1 O7 6_556 6_545 164.89(4)
O3 Pb1 O7 1_554 6_545 101.98(4)
O2 Pb1 O7 . 6_545 81.94(5)
O5 Pb1 O7 1_545 1_545 111.67(4)
O3 Pb1 O7 6_556 1_545 101.98(4)
O3 Pb1 O7 1_554 1_545 164.89(4)
O2 Pb1 O7 . 1_545 81.94(5)
O7 Pb1 O7 6_545 1_545 92.52(6)
O5 Pb1 O2 1_545 1_545 82.72(7)
O3 Pb1 O2 6_556 1_545 134.44(5)
O3 Pb1 O2 1_554 1_545 134.44(5)
O2 Pb1 O2 . 1_545 117.87(11)
O7 Pb1 O2 6_545 1_545 57.79(4)
O7 Pb1 O2 1_545 1_545 57.79(4)
O5 Pb1 O4 1_545 . 115.16(3)
O3 Pb1 O4 6_556 . 56.39(4)
O3 Pb1 O4 1_554 . 107.82(4)
O2 Pb1 O4 . . 57.78(3)
O7 Pb1 O4 6_545 . 131.27(4)
O7 Pb1 O4 1_545 . 58.36(4)
O2 Pb1 O4 1_545 . 115.78(3)
O5 Pb1 O4 1_545 6 115.16(3)
O3 Pb1 O4 6_556 6 107.82(4)
O3 Pb1 O4 1_554 6 56.39(4)
O2 Pb1 O4 . 6 57.78(3)
O7 Pb1 O4 6_545 6 58.36(4)
O7 Pb1 O4 1_545 6 131.27(4)
O2 Pb1 O4 1_545 6 115.78(3)
O4 Pb1 O4 . 6 110.07(5)
O1 Pb2 O7 . 3_545 121.11(4)
O1 Pb2 O7 . 8_655 121.11(4)
O7 Pb2 O7 3_545 8_655 114.50(7)
O1 Pb2 O4 . 3 63.27(5)
O7 Pb2 O4 3_545 3 68.99(5)
O7 Pb2 O4 8_655 3 127.14(5)
O1 Pb2 O4 . 8_665 63.27(4)
O7 Pb2 O4 3_545 8_665 127.14(5)
O7 Pb2 O4 8_655 8_665 68.99(5)
O4 Pb2 O4 3 8_665 69.79(7)
O1 Pb2 O6 . 2_664 59.05(4)
O7 Pb2 O6 3_545 2_664 141.12(4)
O7 Pb2 O6 8_655 2_664 88.97(4)
O4 Pb2 O6 3 2_664 122.01(4)
O4 Pb2 O6 8_665 2_664 89.33(4)
O1 Pb2 O6 . 5_666 59.05(4)
O7 Pb2 O6 3_545 5_666 88.97(4)
O7 Pb2 O6 8_655 5_666 141.12(4)
O4 Pb2 O6 3 5_666 89.33(4)
O4 Pb2 O6 8_665 5_666 122.01(4)
O6 Pb2 O6 2_664 5_666 56.52(5)
O1 Pb2 O4 . 8_655 116.66(5)
O7 Pb2 O4 3_545 8_655 107.69(4)
O7 Pb2 O4 8_655 8_655 58.03(4)
O4 Pb2 O4 3 8_655 174.49(4)
O4 Pb2 O4 8_665 8_655 115.37(5)
O6 Pb2 O4 2_664 8_655 57.61(4)
O6 Pb2 O4 5_666 8_655 86.18(4)
O1 Pb2 O4 . 3_545 116.66(5)
O7 Pb2 O4 3_545 3_545 58.03(4)
O7 Pb2 O4 8_655 3_545 107.69(4)
O4 Pb2 O4 3 3_545 115.37(5)
O4 Pb2 O4 8_665 3_545 174.49(4)
O6 Pb2 O4 2_664 3_545 86.18(4)
O6 Pb2 O4 5_666 3_545 57.61(4)
O4 Pb2 O4 8_655 3_545 59.39(5)
O1 Pb2 O2 . . 146.03(6)
O7 Pb2 O2 3_545 . 58.80(4)
O7 Pb2 O2 8_655 . 58.80(4)
O4 Pb2 O2 3 . 89.41(5)
O4 Pb2 O2 8_665 . 89.41(5)
O6 Pb2 O2 2_664 . 145.70(4)
O6 Pb2 O2 5_666 . 145.70(4)
O4 Pb2 O2 8_655 . 92.50(5)
O4 Pb2 O2 3_545 . 92.50(5)
O5 Al1 O5 7_566 3_545 180.0
O5 Al1 O3 7_566 7_565 95.60(6)
O5 Al1 O3 3_545 7_565 84.40(6)
O5 Al1 O3 7_566 3_546 84.40(6)
O5 Al1 O3 3_545 3_546 95.60(6)
O3 Al1 O3 7_565 3_546 180.0
O5 Al1 O3 7_566 8_655 84.40(6)
O5 Al1 O3 3_545 8_655 95.60(6)
O3 Al1 O3 7_565 8_655 91.84(8)
O3 Al1 O3 3_546 8_655 88.16(8)
O5 Al1 O3 7_566 4_456 95.60(6)
O5 Al1 O3 3_545 4_456 84.40(6)
O3 Al1 O3 7_565 4_456 88.16(8)
O3 Al1 O3 3_546 4_456 91.84(8)
O3 Al1 O3 8_655 4_456 180.0
O6 Al2 O6 5_666 1_454 180.0
O6 Al2 O6 5_666 6_456 86.54(8)
O6 Al2 O6 1_454 6_456 93.46(8)
O6 Al2 O6 5_666 2_664 93.46(8)
O6 Al2 O6 1_454 2_664 86.54(8)
O6 Al2 O6 6_456 2_664 180.0
O6 Al2 O1 5_666 . 88.08(5)
O6 Al2 O1 1_454 . 91.92(5)
O6 Al2 O1 6_456 . 91.92(5)
O6 Al2 O1 2_664 . 88.08(5)
O6 Al2 O1 5_666 5_565 91.92(5)
O6 Al2 O1 1_454 5_565 88.08(5)
O6 Al2 O1 6_456 5_565 88.08(5)
O6 Al2 O1 2_664 5_565 91.92(5)
O1 Al2 O1 . 5_565 180.0
O3 Al3 O3 4_456 3_556 174.98(9)
O3 Al3 O5 4_456 7_576 92.40(7)
O3 Al3 O5 3_556 7_576 83.88(7)
O3 Al3 O5 4_456 3_545 83.88(7)
O3 Al3 O5 3_556 3_545 92.40(7)
O5 Al3 O5 7_576 3_545 84.72(9)
O3 Al3 O6 4_456 2_665 91.22(6)
O3 Al3 O6 3_556 2_665 92.49(6)
O5 Al3 O6 7_576 2_665 176.38(7)
O5 Al3 O6 3_545 2_665 95.43(6)
O3 Al3 O6 4_456 1_455 92.49(6)
O3 Al3 O6 3_556 1_455 91.22(6)
O5 Al3 O6 7_576 1_455 95.43(6)
O5 Al3 O6 3_545 1_455 176.38(7)
O6 Al3 O6 2_665 1_455 84.65(9)
O4 Al4 O7 3_545 1_545 112.79(8)
O4 Al4 O7 3_545 3_545 105.98(8)
O7 Al4 O7 1_545 3_545 108.60(6)
O4 Al4 O2 3_545 3_545 111.66(11)
O7 Al4 O2 1_545 3_545 109.19(12)
O7 Al4 O2 3_545 3_545 108.46(10)
O4 Al5 O3 3_545 8_655 107.59(8)
O4 Al5 O6 3_545 5_666 111.47(7)
O3 Al5 O6 8_655 5_666 115.93(7)
O4 Al5 O1 3_545 1_545 102.91(8)
O3 Al5 O1 8_655 1_545 109.03(7)
O6 Al5 O1 5_666 1_545 109.09(7)
Al5 O1 Al5 1_565 6_565 114.01(10)
Al5 O1 Al2 1_565 . 122.05(6)
Al5 O1 Al2 6_565 . 122.05(6)
Al5 O1 Pb2 1_565 . 93.98(7)
Al5 O1 Pb2 6_565 . 93.98(7)
Al2 O1 Pb2 . . 95.65(7)
Al4 O2 Al4 8_665 3 155.98(17)
Al4 O2 Pb1 8_665 . 101.69(8)
Al4 O2 Pb1 3 . 101.69(8)
Al4 O2 Pb1 8_665 1_565 86.97(9)
Al4 O2 Pb1 3 1_565 86.97(9)
Pb1 O2 Pb1 . 1_565 117.87(11)
Al4 O2 Pb2 8_665 . 81.53(10)
Al4 O2 Pb2 3 . 81.53(10)
Pb1 O2 Pb2 . . 121.94(10)
Pb1 O2 Pb2 1_565 . 120.19(8)
Al5 O3 Al3 8_666 3_546 125.65(8)
Al5 O3 Al1 8_666 3_556 119.80(7)
Al3 O3 Al1 3_546 3_556 95.46(6)
Al5 O3 Pb1 8_666 1_556 111.13(7)
Al3 O3 Pb1 3_546 1_556 97.22(5)
Al1 O3 Pb1 3_556 1_556 103.48(5)
Al5 O3 Sr1 8_666 1_556 111.13(7)
Al3 O3 Sr1 3_546 1_556 97.22(5)
Al1 O3 Sr1 3_556 1_556 103.48(5)
Al5 O4 Al4 3 3 139.38(10)
Al5 O4 Pb2 3 3_545 92.13(6)
Al4 O4 Pb2 3 3_545 125.63(8)
Al5 O4 Sr2 3 3_545 92.13(6)
Al4 O4 Sr2 3 3_545 125.63(8)
Al5 O4 Pb2 3 3 88.60(6)
Al4 O4 Pb2 3 3 87.68(6)
Pb2 O4 Pb2 3_545 3 115.37(5)
Sr2 O4 Pb2 3_545 3 115.37(5)
Al5 O4 Pb1 3 . 84.88(6)
Al4 O4 Pb1 3 . 80.74(6)
Pb2 O4 Pb1 3_545 . 90.68(5)
Sr2 O4 Pb1 3_545 . 90.68(5)
Pb2 O4 Pb1 3 . 153.38(5)
Al1 O5 Al3 3 7_675 96.02(7)
Al1 O5 Al3 3 3 96.02(7)
Al3 O5 Al3 7_675 3 95.28(9)
Al1 O5 Sr1 3 1_565 156.90(10)
Al3 O5 Sr1 7_675 1_565 99.48(6)
Al3 O5 Sr1 3 1_565 99.48(6)
Al1 O5 Pb1 3 1_565 156.90(10)
Al3 O5 Pb1 7_675 1_565 99.48(6)
Al3 O5 Pb1 3 1_565 99.48(6)
Al5 O6 Al2 5_666 1_656 127.55(7)
Al5 O6 Al3 5_666 1_655 119.36(7)
Al2 O6 Al3 1_656 1_655 94.41(6)
Al5 O6 Pb2 5_666 5_666 94.48(6)
Al2 O6 Pb2 1_656 5_666 89.02(5)
Al3 O6 Pb2 1_655 5_666 132.22(6)
Al4 O7 Al4 1_565 3 118.72(9)
Al4 O7 Pb2 1_565 3 100.62(7)
Al4 O7 Pb2 3 3 105.19(7)
Al4 O7 Sr2 1_565 3 100.62(7)
Al4 O7 Sr2 3 3 105.19(7)
Al4 O7 Pb1 1_565 1_565 129.96(8)
Al4 O7 Pb1 3 1_565 95.99(7)
Pb2 O7 Pb1 3 1_565 103.69(5)
Sr2 O7 Pb1 3 1_565 103.69(5)

loop_
_geom_bond_atom_site_label_1
_geom_bond_atom_site_label_2
_geom_bond_site_symmetry_2
_geom_bond_distance
Pb1 O5 1_545 2.4569(19)
Pb1 O3 6_556 2.5275(13)
Pb1 O3 1_554 2.5275(13)
Pb1 O2 . 2.616(3)
Pb1 O7 6_545 2.8042(16)
Pb1 O7 1_545 2.8042(16)
Pb1 O2 1_545 3.075(3)
Pb1 O4 . 3.2558(17)
Pb1 O4 6 3.2558(17)
Pb2 O1 . 2.582(2)
Pb2 O7 3_545 2.5846(16)
Pb2 O7 8_655 2.5846(16)
Pb2 O4 3 2.6771(15)
Pb2 O4 8_665 2.6771(15)
Pb2 O6 2_664 2.8983(14)
Pb2 O6 5_666 2.8983(14)
Pb2 O4 8_655 3.0914(17)
Pb2 O4 3_545 3.0914(17)
Pb2 O2 . 3.158(3)
Al1 O5 7_566 1.8841(18)
Al1 O5 3_545 1.8841(18)
Al1 O3 7_565 1.9055(13)
Al1 O3 3_546 1.9055(13)
Al1 O3 8_655 1.9055(13)
Al1 O3 4_456 1.9055(13)
Al2 O6 5_666 1.8847(13)
Al2 O6 1_454 1.8847(13)
Al2 O6 6_456 1.8847(13)
Al2 O6 2_664 1.8847(13)
Al2 O1 . 2.0181(19)
Al2 O1 5_565 2.0181(19)
Al3 O3 4_456 1.9021(13)
Al3 O3 3_556 1.9021(13)
Al3 O5 7_576 1.9067(14)
Al3 O5 3_545 1.9067(14)
Al3 O6 2_665 1.9186(14)
Al3 O6 1_455 1.9186(14)
Al4 O4 3_545 1.7368(16)
Al4 O7 1_545 1.7548(17)
Al4 O7 3_545 1.7556(16)
Al4 O2 3_545 1.7581(8)
Al5 O4 3_545 1.7352(16)
Al5 O3 8_655 1.7433(14)
Al5 O6 5_666 1.7627(14)
Al5 O1 1_545 1.7929(11)
